data_7249401
loop_
_publ_author_name
'Chen, Ji-Tun'
'Guo, Rui'
'Zhang, Yi-Quan'
'Sun, Wen-Bin'

_publ_section_title
;
 Dinuclear lanthanide molecular magnetic materials bridged by tetrazine
 derivatives containing N6 and N8 atom sites display slow magnetic
 relaxation behavior
;
_journal_issue 43
_journal_name_full CrystEngComm
_journal_page_first 6184
_journal_page_last 6193
_journal_paper_doi 10.1039/D4CE00748D
_journal_volume 26
_journal_year 2024
_chemical_formula_moiety 'C60 H32 Dy2 F18 N6 O12 S6, 2(C H2 Cl2)'
_chemical_formula_sum 'C62 H36 Cl4 Dy2 F18 N6 O12 S6'
_chemical_formula_weight 2058.13
_space_group_crystal_system orthorhombic
_space_group_IT_number 56
_space_group_name_Hall '-P 2ab 2ac'
_space_group_name_H-M_alt 'P c c n'
_atom_sites_solution_hydrogens geom
_atom_sites_solution_primary dual
_audit_creation_date 2021-05-18
_audit_creation_method
;
Olex2 1.3
(compiled 2020.11.12 svn.r5f609507 for OlexSys, GUI svn.r6226)
;
_audit_update_record
;
2023-11-04 deposited with the CCDC.	2024-09-19 downloaded from the CCDC.
;
_cell_angle_alpha 90
_cell_angle_beta 90
_cell_angle_gamma 90
_cell_formula_units_Z 4
_cell_length_a 24.4222(5)
_cell_length_b 22.5632(6)
_cell_length_c 13.7569(2)
_cell_measurement_reflns_used 5124
_cell_measurement_temperature 297
_cell_measurement_theta_max 29.9617
_cell_measurement_theta_min 2.8639
_cell_volume 7580.6(3)
_computing_cell_refinement
;
CrysAlisPro, Agilent Technologies,
Version 1.171.35.21 (release 20-01-2012 CrysAlis171 .NET)
(compiled Jan 23 2012,18:06:46)
;
_computing_data_collection
;
CrysAlisPro, Agilent Technologies,
Version 1.171.35.21 (release 20-01-2012 CrysAlis171 .NET)
(compiled Jan 23 2012,18:06:46)
;
_computing_data_reduction
;
CrysAlisPro, Agilent Technologies,
Version 1.171.35.21 (release 20-01-2012 CrysAlis171 .NET)
(compiled Jan 23 2012,18:06:46)
;
_computing_molecular_graphics 'Olex2 1.3 (Dolomanov et al., 2009)'
_computing_publication_material 'Olex2 1.3 (Dolomanov et al., 2009)'
_computing_structure_refinement 'SHELXL 2018/3 (Sheldrick, 2015)'
_computing_structure_solution 'SHELXT 2014/5 (Sheldrick, 2014)'
_diffrn_ambient_temperature 297
_diffrn_detector 'Image Plate'
_diffrn_detector_area_resol_mean 16.1954
_diffrn_detector_type 'Rigaku IP'
_diffrn_measured_fraction_theta_full 0.999
_diffrn_measured_fraction_theta_max 0.999
_diffrn_measurement_details
;
#__ type_ start__ end____ width___ exp.time_
  1 omega   -8.00   84.00   1.0000   92.7300
omega____ theta____ kappa____ phi______ frames
    -       20.2277   77.0000  -30.0000 92

#__ type_ start__ end____ width___ exp.time_
  2 omega   -8.00   41.00   1.0000   92.7300
omega____ theta____ kappa____ phi______ frames
    -       20.2277   77.0000  -90.0000 49

#__ type_ start__ end____ width___ exp.time_
  3 omega  -40.00  -14.00   1.0000   92.7300
omega____ theta____ kappa____ phi______ frames
    -      -21.3215   77.0000   90.0000 26
;
_diffrn_measurement_device 'four-circle diffractometer'
_diffrn_measurement_device_type 'Xcalibur, Eos'
_diffrn_measurement_method '\w scans'
_diffrn_orient_matrix_UB_11 -0.0256695000
_diffrn_orient_matrix_UB_12 0.0107773000
_diffrn_orient_matrix_UB_13 -0.0163552000
_diffrn_orient_matrix_UB_21 0.0134529000
_diffrn_orient_matrix_UB_22 0.0230371000
_diffrn_orient_matrix_UB_23 -0.0257503000
_diffrn_orient_matrix_UB_31 0.0017697000
_diffrn_orient_matrix_UB_32 -0.0185123000
_diffrn_orient_matrix_UB_33 -0.0415423000
_diffrn_radiation_monochromator graphite
_diffrn_radiation_probe x-ray
_diffrn_radiation_type 'Mo K\a'
_diffrn_radiation_wavelength 0.71073
_diffrn_reflns_av_R_equivalents 0.0333
_diffrn_reflns_av_unetI/netI 0.0430
_diffrn_reflns_Laue_measured_fraction_full 0.999
_diffrn_reflns_Laue_measured_fraction_max 0.999
_diffrn_reflns_limit_h_max 30
_diffrn_reflns_limit_h_min -21
_diffrn_reflns_limit_k_max 28
_diffrn_reflns_limit_k_min -14
_diffrn_reflns_limit_l_max 15
_diffrn_reflns_limit_l_min -17
_diffrn_reflns_number 22682
_diffrn_reflns_point_group_measured_fraction_full 0.999
_diffrn_reflns_point_group_measured_fraction_max 0.999
_diffrn_reflns_theta_full 25.242
_diffrn_reflns_theta_max 26.499
_diffrn_reflns_theta_min 2.870
_diffrn_source 'sealed X-ray tube'
_diffrn_source_target Mo
_exptl_absorpt_coefficient_mu 2.368
_exptl_absorpt_correction_T_max 1.00000
_exptl_absorpt_correction_T_min 0.93206
_exptl_absorpt_correction_type multi-scan
_exptl_absorpt_process_details
;
CrysAlisPro, Agilent Technologies,
Version 1.171.35.21 (release 20-01-2012 CrysAlis171 .NET)
(compiled Jan 23 2012,18:06:46)
Empirical absorption correction using spherical harmonics,
 implemented in SCALE3 ABSPACK scaling algorithm.
;
_exptl_crystal_colour 'clear light red'
_exptl_crystal_colour_lustre clear
_exptl_crystal_colour_modifier light
_exptl_crystal_colour_primary red
_exptl_crystal_density_diffrn 1.803
_exptl_crystal_description block
_exptl_crystal_F_000 4016
_exptl_crystal_size_max 0.15
_exptl_crystal_size_mid 0.1
_exptl_crystal_size_min 0.1
_refine_diff_density_max 0.843
_refine_diff_density_min -0.510
_refine_diff_density_rms 0.083
_refine_ls_extinction_method none
_refine_ls_goodness_of_fit_ref 1.078
_refine_ls_hydrogen_treatment constr
_refine_ls_matrix_type full
_refine_ls_number_parameters 663
_refine_ls_number_reflns 7855
_refine_ls_number_restraints 317
_refine_ls_restrained_S_all 1.073
_refine_ls_R_factor_all 0.0733
_refine_ls_R_factor_gt 0.0384
_refine_ls_shift/su_max 0.002
_refine_ls_shift/su_mean 0.000
_refine_ls_structure_factor_coef Fsqd
_refine_ls_weighting_details 'w=1/[\s^2^(Fo^2^)+(0.0295P)^2^+8.7182P] where P=(Fo^2^+2Fc^2^)/3'
_refine_ls_weighting_scheme calc
_refine_ls_wR_factor_gt 0.0740
_refine_ls_wR_factor_ref 0.0893
_reflns_Friedel_coverage 0.000
_reflns_number_gt 5243
_reflns_number_total 7855
_reflns_threshold_expression 'I > 2\s(I)'
_cod_data_source_file d4ce00748d2.cif
_cod_data_source_block exp_11491
_cod_depositor_comments 'Adding full bibliography for 7249401--7249403.cif.'
_cod_database_code 7249401
_shelx_shelxl_version_number 2018/3
_shelx_space_group_comment
;
The symmetry employed for this shelxl refinement is uniquely defined
by the following loop, which should always be used as a source of
symmetry information in preference to the above space-group names.
They are only intended as comments.
;
_reflns_odcompleteness_completeness 99.74
_reflns_odcompleteness_iscentric 1
_reflns_odcompleteness_theta 27.50
_olex2_refinement_description
;
1. Fixed Uiso
 At 1.2 times of:
  All C(H) groups, All C(H,H) groups
2. Restrained distances
 C11A-C10A
 1.4 with sigma of 0.02
 C9-C10
 1.4 with sigma of 0.02
 C1A-C2A
 1.4 with sigma of 0.02
 C3-C2 = C2-C1
 1.4 with sigma of 0.02
 C4-C3A = C2A-C1A
 1.4 with sigma of 0.02
 C10A-S2A
 2.6 with sigma of 0.02
 C2A-C3A
 1.4 with sigma of 0.02
 C3A-S1A = S1A-C2A
 2.6 with sigma of 0.02
 C9A-C11A
 2.4 with sigma of 0.02
3. Uiso/Uaniso restraints and constraints
Uanis(C1) \\sim Ueq, Uanis(C2) \\sim Ueq, Uanis(C1A) \\sim Ueq, Uanis(C2A)
\\sim Ueq, Uanis(C3A) \\sim Ueq, Uanis(S1A) \\sim Ueq, Uanis(C3) \\sim Ueq,
Uanis(S1) \\sim Ueq: with sigma of 0.01 and sigma for terminal atoms of 0.02
4. Rigid body (RIGU) restrains
 S2, S2A, C9, C9A, C10, C10A, C11, C11A, C12
 with sigma for 1-2 distances of 0.004 and sigma for 1-3 distances of 0.004
 F7, F7A, F8, F8A, F9, F9A, C24
 with sigma for 1-2 distances of 0.004 and sigma for 1-3 distances of 0.004
 F1, F1A, F2, F2A, F3, F3A, C7, C7A, C8
 with sigma for 1-2 distances of 0.004 and sigma for 1-3 distances of 0.004
 F4, F4A, F5, F5A, F6, F6A, C15, C16
 with sigma for 1-2 distances of 0.004 and sigma for 1-3 distances of 0.004
 S1, S1A, C1, C1A, C2, C2A, C3, C3A, C4
 with sigma for 1-2 distances of 0.004 and sigma for 1-3 distances of 0.004
5. Others
 Sof(F7A)=Sof(F8A)=Sof(F9A)=1-FVAR(1)
 Sof(F7)=Sof(F8)=Sof(F9)=FVAR(1)
 Sof(S2A)=Sof(C9A)=Sof(H9A)=Sof(C10A)=Sof(H10A)=Sof(C11A)=Sof(H11A)=1-FVAR(2)
 Sof(S2)=Sof(C9)=Sof(H9)=Sof(C10)=Sof(H10)=Sof(C11)=Sof(H11)=FVAR(2)
 Sof(F1A)=Sof(F2A)=Sof(F3A)=Sof(C7A)=1-FVAR(3)
 Sof(F1)=Sof(F2)=Sof(F3)=Sof(C8)=FVAR(3)
 Sof(F4A)=Sof(F5A)=Sof(F6A)=1-FVAR(4)
 Sof(F4)=Sof(F5)=Sof(F6)=FVAR(4)
 Sof(S1A)=Sof(C1A)=Sof(H1A)=Sof(C2A)=Sof(H2A)=Sof(C3A)=Sof(H3A)=1-FVAR(5)
 Sof(S1)=Sof(C1)=Sof(H1)=Sof(C2)=Sof(H2)=Sof(C3)=Sof(H3)=FVAR(5)
6.a Secondary CH2 refined with riding coordinates:
 C31(H31A,H31B)
6.b Aromatic/amide H refined with riding coordinates:
 C1(H1), C1A(H1A), C2(H2), C2A(H2A), C3(H3), C3A(H3A), C6(H6), C9(H9),
 C9A(H9A), C10(H10), C10A(H10A), C11(H11), C11A(H11A), C14(H14), C17(H17),
 C18(H18), C19(H19), C22(H22), C27(H27), C28(H28), C29(H29), C30(H30)
;
_olex2_submission_special_instructions 'No special instructions were received'

loop_
_space_group_symop_operation_xyz
'x, y, z'
'-x+1/2, -y+1/2, z'
'-x, y+1/2, -z+1/2'
'x+1/2, -y, -z+1/2'
'-x, -y, -z'
'x-1/2, y-1/2, -z'
'x, -y-1/2, z-1/2'
'-x-1/2, y, z-1/2'

loop_
_atom_site_label
_atom_site_type_symbol
_atom_site_fract_x
_atom_site_fract_y
_atom_site_fract_z
_atom_site_U_iso_or_equiv
_atom_site_adp_type
_atom_site_occupancy
_atom_site_site_symmetry_order
_atom_site_calc_flag
_atom_site_refinement_flags_posn
_atom_site_refinement_flags_adp
_atom_site_refinement_flags_occupancy
_atom_site_disorder_assembly
_atom_site_disorder_group
Dy1 Dy 0.37372(2) 0.52513(2) 0.32034(2) 0.03786(8) Uani 1 1 d . . . . .
S1 S 0.54085(16) 0.64594(16) 0.25013(17) 0.0834(11) Uani 0.882(7) 1 d . U P A 1
S1A S 0.5395(12) 0.6399(11) 0.0565(16) 0.099(9) Uani 0.118(7) 1 d D U P A 2
S2 S 0.4300(2) 0.68116(18) 0.5653(3) 0.1034(18) Uani 0.808(7) 1 d . . P B 1
S2A S 0.3357(10) 0.7637(9) 0.526(2) 0.085(5) Uani 0.192(7) 1 d D . P B 2
S3 S 0.52656(7) 0.39698(9) 0.20109(13) 0.0789(5) Uani 1 1 d . . . . .
F1 F 0.3888(6) 0.5167(10) -0.0900(8) 0.121(5) Uani 0.81(4) 1 d . . P C 1
F1A F 0.403(2) 0.494(3) -0.077(3) 0.077(11) Uani 0.19(4) 1 d . . P C 2
F2 F 0.3312(5) 0.4648(8) -0.0079(6) 0.098(4) Uani 0.81(4) 1 d . . P C 1
F2A F 0.3210(15) 0.519(4) -0.035(3) 0.093(14) Uani 0.19(4) 1 d . . P C 2
F3 F 0.3183(3) 0.5570(10) -0.0295(8) 0.116(4) Uani 0.81(4) 1 d . . P C 1
F3A F 0.354(3) 0.437(3) 0.000(4) 0.121(15) Uani 0.19(4) 1 d . . P C 2
F4 F 0.2407(11) 0.668(3) 0.186(3) 0.128(11) Uani 0.40(5) 1 d . . P D 1
F4A F 0.1840(9) 0.6136(15) 0.280(3) 0.104(6) Uani 0.60(5) 1 d . . P D 2
F5 F 0.1941(17) 0.6035(15) 0.263(5) 0.099(8) Uani 0.40(5) 1 d . . P D 1
F5A F 0.2132(13) 0.7008(7) 0.269(3) 0.126(7) Uani 0.60(5) 1 d . . P D 2
F6 F 0.2023(11) 0.6916(16) 0.320(4) 0.116(10) Uani 0.40(5) 1 d . . P D 1
F6A F 0.2362(8) 0.6371(13) 0.1644(10) 0.112(5) Uani 0.60(5) 1 d . . P D 2
F7 F 0.2290(6) 0.3761(11) 0.238(3) 0.135(9) Uani 0.51(4) 1 d . . P E 1
F7A F 0.2482(14) 0.3546(15) 0.1907(19) 0.173(9) Uani 0.49(4) 1 d . . P E 2
F8 F 0.2477(11) 0.3566(15) 0.3804(12) 0.141(8) Uani 0.51(4) 1 d . . P E 1
F8A F 0.2753(15) 0.3038(13) 0.317(3) 0.143(10) Uani 0.49(4) 1 d . . P E 2
F9 F 0.2748(16) 0.3011(12) 0.260(3) 0.149(10) Uani 0.51(4) 1 d . . P E 1
F9A F 0.2296(8) 0.3805(9) 0.331(3) 0.149(12) Uani 0.49(4) 1 d . . P E 2
O1 O 0.44115(14) 0.57834(16) 0.2461(2) 0.0500(9) Uani 1 1 d . . . . .
O2 O 0.35596(14) 0.52013(17) 0.1552(2) 0.0551(10) Uani 1 1 d . . . . .
O3 O 0.37951(14) 0.60962(16) 0.4183(2) 0.0529(9) Uani 1 1 d . . . . .
O4 O 0.29280(14) 0.57497(16) 0.3036(2) 0.0539(9) Uani 1 1 d . . . . .
O5 O 0.42639(13) 0.44480(16) 0.2761(2) 0.0481(8) Uani 1 1 d . . . . .
O6 O 0.31471(14) 0.44414(16) 0.3140(2) 0.0522(9) Uani 1 1 d . . . . .
N1 N 0.45870(15) 0.50991(17) 0.4375(2) 0.0376(9) Uani 1 1 d . . . . .
N2 N 0.49061(15) 0.48778(17) 0.5956(2) 0.0397(10) Uani 1 1 d . . . . .
N3 N 0.35488(15) 0.49699(18) 0.4971(3) 0.0407(9) Uani 1 1 d . . . . .
C1 C 0.5960(3) 0.6698(5) 0.1852(7) 0.089(3) Uani 0.882(7) 1 d D U P A 1
H1 H 0.624045 0.692755 0.210958 0.107 Uiso 0.882(7) 1 calc R U P A 1
C1A C 0.583(3) 0.679(2) 0.120(3) 0.055(9) Uani 0.118(7) 1 d D U P A 2
H1A H 0.608011 0.704711 0.090832 0.067 Uiso 0.118(7) 1 calc R U P A 2
C2 C 0.5942(4) 0.6516(5) 0.0928(7) 0.103(3) Uani 0.882(7) 1 d D U P A 1
H2 H 0.620616 0.662204 0.047454 0.123 Uiso 0.882(7) 1 calc R U P A 1
C2A C 0.582(2) 0.671(3) 0.221(2) 0.064(10) Uani 0.118(7) 1 d D U P A 2
H2A H 0.604976 0.688605 0.266312 0.076 Uiso 0.118(7) 1 calc R U P A 2
C3 C 0.5488(4) 0.6147(5) 0.0689(7) 0.085(3) Uani 0.882(7) 1 d D U P A 1
H3 H 0.542895 0.595758 0.009808 0.102 Uiso 0.882(7) 1 calc R U P A 1
C3A C 0.539(4) 0.631(4) 0.2418(18) 0.059(9) Uani 0.118(7) 1 d D U P A 2
H3A H 0.527744 0.619423 0.303648 0.071 Uiso 0.118(7) 1 calc R U P A 2
C4 C 0.5140(2) 0.6121(3) 0.1522(4) 0.0597(15) Uani 1 1 d D . . . .
C5 C 0.4620(2) 0.5800(2) 0.1628(3) 0.0466(12) Uani 1 1 d . . . . .
C6 C 0.4372(2) 0.5543(3) 0.0801(4) 0.0640(16) Uani 1 1 d . . . . .
H6 H 0.456180 0.554605 0.021534 0.077 Uiso 1 1 calc R U . . .
C7 C 0.3860(2) 0.5289(3) 0.0829(4) 0.0519(13) Uani 1 1 d . . . . .
C7A C 0.362(3) 0.492(4) -0.017(5) 0.080(10) Uani 0.19(4) 1 d . . P C 2
C8 C 0.3576(6) 0.5180(8) -0.0105(9) 0.077(3) Uani 0.81(4) 1 d . . P C 1
C9 C 0.4284(7) 0.7459(8) 0.6247(12) 0.125(7) Uani 0.808(7) 1 d D . P B 1
H9 H 0.457043 0.760001 0.662890 0.150 Uiso 0.808(7) 1 calc R U P B 1
C9A C 0.390(3) 0.787(3) 0.604(8) 0.09(2) Uani 0.192(7) 1 d D . P B 2
H9A H 0.399788 0.825882 0.615408 0.105 Uiso 0.192(7) 1 calc R U P B 2
C10 C 0.3802(9) 0.7759(8) 0.611(2) 0.122(7) Uani 0.808(7) 1 d D . P B 1
H10 H 0.368714 0.809133 0.645052 0.146 Uiso 0.808(7) 1 calc R U P B 1
C10A C 0.4139(18) 0.738(2) 0.645(3) 0.080(15) Uani 0.192(7) 1 d D . P B 2
H10A H 0.429895 0.739125 0.706034 0.097 Uiso 0.192(7) 1 calc R U P B 2
C11 C 0.3519(9) 0.7488(8) 0.5377(18) 0.090(5) Uani 0.808(7) 1 d . . P B 1
H11 H 0.320389 0.765589 0.511584 0.108 Uiso 0.808(7) 1 calc R U P B 1
C11A C 0.414(3) 0.684(3) 0.590(5) 0.071(12) Uani 0.192(7) 1 d D . P B 2
H11A H 0.433741 0.650059 0.600951 0.085 Uiso 0.192(7) 1 calc R U P B 2
C12 C 0.3714(3) 0.6975(2) 0.5055(4) 0.0604(15) Uani 1 1 d . . . . .
C13 C 0.3518(2) 0.6550(2) 0.4327(4) 0.0505(13) Uani 1 1 d . . . . .
C14 C 0.3027(2) 0.6670(3) 0.3812(5) 0.0669(17) Uani 1 1 d . . . . .
H14 H 0.286237 0.703802 0.389550 0.080 Uiso 1 1 calc R U . . .
C15 C 0.2785(2) 0.6272(2) 0.3201(4) 0.0534(13) Uani 1 1 d . . . . .
C16 C 0.2270(3) 0.6469(3) 0.2637(6) 0.0784(18) Uani 1 1 d . . . . .
C17 C 0.5566(3) 0.3388(4) 0.1459(5) 0.090(2) Uani 1 1 d . . . . .
H17 H 0.593558 0.337606 0.129691 0.108 Uiso 1 1 calc R U . . .
C18 C 0.5216(3) 0.2947(4) 0.1280(5) 0.098(2) Uani 1 1 d . . . . .
H18 H 0.532156 0.259985 0.096810 0.118 Uiso 1 1 calc R U . . .
C19 C 0.4675(2) 0.3046(3) 0.1597(4) 0.0621(16) Uani 1 1 d . . . . .
H19 H 0.438444 0.278187 0.153492 0.075 Uiso 1 1 calc R U . . .
C20 C 0.4648(2) 0.3622(2) 0.2030(4) 0.0524(13) Uani 1 1 d . . . . .
C21 C 0.4180(2) 0.3942(3) 0.2427(4) 0.0487(13) Uani 1 1 d . . . . .
C22 C 0.3661(2) 0.3667(3) 0.2440(4) 0.0646(16) Uani 1 1 d . . . . .
H22 H 0.362943 0.328703 0.218466 0.078 Uiso 1 1 calc R U . . .
C23 C 0.3203(2) 0.3931(3) 0.2810(4) 0.0537(14) Uani 1 1 d . . . . .
C24 C 0.2676(3) 0.3559(4) 0.2855(7) 0.090(2) Uani 1 1 d . . . . .
C25 C 0.45061(18) 0.4980(2) 0.5315(3) 0.0331(10) Uani 1 1 d . . . . .
C26 C 0.39367(18) 0.4951(2) 0.5666(3) 0.0373(11) Uani 1 1 d . . . . .
C27 C 0.3812(2) 0.4904(2) 0.6638(3) 0.0461(12) Uani 1 1 d . . . . .
H27 H 0.408894 0.488711 0.710106 0.055 Uiso 1 1 calc R U . . .
C28 C 0.3270(2) 0.4883(3) 0.6915(4) 0.0600(16) Uani 1 1 d . . . . .
H28 H 0.317558 0.484963 0.756799 0.072 Uiso 1 1 calc R U . . .
C29 C 0.2873(2) 0.4913(3) 0.6219(4) 0.0613(16) Uani 1 1 d . . . . .
H29 H 0.250420 0.490725 0.638942 0.074 Uiso 1 1 calc R U . . .
C30 C 0.3028(2) 0.4951(3) 0.5259(4) 0.0539(14) Uani 1 1 d . . . . .
H30 H 0.275564 0.496414 0.478687 0.065 Uiso 1 1 calc R U . . .
Cl1 Cl 0.07449(14) 0.33589(14) -0.00756(19) 0.1628(11) Uani 1 1 d . . . . .
Cl2 Cl 0.16831(14) 0.27265(15) 0.0631(2) 0.1736(12) Uani 1 1 d . . . . .
C31 C 0.1426(4) 0.3374(5) 0.0288(9) 0.165(4) Uani 1 1 d . . . . .
H31A H 0.164485 0.352603 -0.024496 0.197 Uiso 1 1 calc R U . . .
H31B H 0.146102 0.365070 0.082504 0.197 Uiso 1 1 calc R U . . .

loop_
_atom_site_aniso_label
_atom_site_aniso_U_11
_atom_site_aniso_U_22
_atom_site_aniso_U_33
_atom_site_aniso_U_23
_atom_site_aniso_U_13
_atom_site_aniso_U_12
Dy1 0.03114(12) 0.04725(13) 0.03519(11) 0.00030(10) -0.00407(10) -0.00103(11)
S1 0.0705(15) 0.083(3) 0.0966(16) -0.0003(13) -0.0172(12) -0.0284(16)
S1A 0.093(11) 0.100(12) 0.102(11) 0.019(8) -0.004(7) -0.005(8)
S2 0.137(5) 0.096(2) 0.078(3) 0.0019(17) -0.046(3) -0.035(2)
S2A 0.092(11) 0.057(9) 0.107(11) -0.026(8) 0.013(9) -0.012(7)
S3 0.0610(10) 0.0885(13) 0.0871(11) -0.0122(10) 0.0104(9) -0.0018(9)
F1 0.078(7) 0.249(16) 0.037(3) 0.001(6) -0.002(4) -0.063(7)
F1A 0.063(17) 0.13(3) 0.040(15) -0.022(14) 0.005(14) -0.013(14)
F2 0.079(7) 0.147(9) 0.069(4) -0.040(5) 0.005(4) -0.047(7)
F2A 0.050(12) 0.16(4) 0.067(14) -0.04(2) -0.005(10) -0.029(17)
F3 0.090(4) 0.177(11) 0.083(5) 0.035(6) -0.049(3) -0.011(5)
F3A 0.12(3) 0.11(2) 0.13(2) -0.050(17) 0.06(2) -0.044(19)
F4 0.088(10) 0.17(3) 0.127(14) 0.055(16) -0.032(10) 0.027(14)
F4A 0.036(5) 0.110(12) 0.167(14) 0.003(11) -0.019(6) 0.016(7)
F5 0.061(14) 0.064(8) 0.17(2) -0.027(8) -0.038(14) 0.015(8)
F5A 0.140(15) 0.065(5) 0.172(16) -0.018(8) -0.090(12) 0.038(6)
F6 0.071(9) 0.090(12) 0.19(2) -0.046(14) -0.044(13) 0.044(8)
F6A 0.122(8) 0.131(13) 0.082(5) 0.011(6) -0.046(5) 0.018(8)
F7 0.051(8) 0.151(16) 0.203(19) 0.020(15) -0.033(11) -0.027(7)
F7A 0.109(18) 0.22(2) 0.191(12) -0.052(13) -0.064(12) -0.058(14)
F8 0.102(13) 0.167(18) 0.154(9) 0.033(9) 0.036(8) -0.060(11)
F8A 0.089(10) 0.064(10) 0.27(3) 0.029(15) 0.010(19) -0.034(8)
F9 0.096(11) 0.068(7) 0.28(3) -0.038(14) 0.04(2) -0.040(6)
F9A 0.070(11) 0.102(11) 0.28(3) -0.018(16) 0.071(18) -0.036(7)
O1 0.044(2) 0.060(2) 0.0455(19) 0.0063(17) -0.0043(17) -0.0114(18)
O2 0.0391(19) 0.090(3) 0.0364(17) 0.0018(18) -0.0050(15) -0.010(2)
O3 0.048(2) 0.056(2) 0.055(2) -0.0070(17) -0.0117(18) 0.0004(19)
O4 0.040(2) 0.052(2) 0.070(2) -0.0113(19) -0.0137(18) 0.0061(18)
O5 0.0352(19) 0.051(2) 0.058(2) -0.0098(18) -0.0018(17) -0.0037(17)
O6 0.040(2) 0.057(2) 0.060(2) -0.0027(19) 0.0017(18) -0.0077(17)
N1 0.029(2) 0.050(2) 0.0335(19) 0.0025(17) -0.0047(17) 0.0014(18)
N2 0.028(2) 0.056(3) 0.036(2) 0.0018(18) -0.0018(17) 0.0010(19)
N3 0.025(2) 0.058(2) 0.039(2) 0.0000(19) 0.0004(17) 0.0005(19)
C1 0.056(5) 0.100(6) 0.112(6) 0.011(5) -0.003(5) -0.025(4)
C1A 0.055(12) 0.054(13) 0.057(11) -0.003(9) 0.003(8) -0.008(9)
C2 0.069(5) 0.124(7) 0.115(5) 0.011(5) 0.015(5) -0.036(5)
C2A 0.065(12) 0.066(13) 0.059(11) 0.001(9) 0.002(8) -0.010(9)
C3 0.057(5) 0.112(7) 0.088(5) 0.025(5) -0.002(4) -0.030(5)
C3A 0.056(12) 0.058(13) 0.062(9) 0.008(8) -0.004(8) -0.004(9)
C4 0.042(3) 0.075(4) 0.062(3) 0.019(3) -0.010(3) -0.009(3)
C5 0.036(3) 0.054(3) 0.050(3) 0.016(2) -0.007(2) -0.001(2)
C6 0.049(3) 0.101(5) 0.041(3) 0.008(3) 0.002(3) -0.016(3)
C7 0.037(3) 0.079(4) 0.040(2) 0.004(3) -0.003(2) -0.004(3)
C7A 0.052(15) 0.12(2) 0.066(17) -0.030(15) 0.009(10) -0.037(16)
C8 0.059(6) 0.133(9) 0.040(4) 0.003(6) -0.004(4) -0.032(6)
C9 0.166(13) 0.133(14) 0.076(9) -0.002(8) -0.016(11) -0.085(11)
C9A 0.11(4) 0.08(2) 0.07(3) -0.023(16) 0.00(3) -0.06(2)
C10 0.166(14) 0.095(11) 0.104(11) -0.049(10) 0.043(11) -0.071(11)
C10A 0.09(3) 0.11(3) 0.043(17) -0.006(14) 0.019(16) -0.05(2)
C11 0.106(13) 0.064(8) 0.102(9) -0.014(7) 0.010(8) -0.013(7)
C11A 0.06(2) 0.11(2) 0.044(17) -0.003(14) 0.015(13) -0.008(19)
C12 0.077(4) 0.054(3) 0.050(3) -0.004(2) 0.006(3) -0.025(3)
C13 0.057(3) 0.044(3) 0.050(3) 0.004(2) 0.007(3) -0.008(3)
C14 0.058(4) 0.044(3) 0.098(5) -0.009(3) -0.010(4) 0.007(3)
C15 0.042(3) 0.049(3) 0.069(3) 0.004(3) -0.003(3) 0.005(2)
C16 0.072(4) 0.055(4) 0.109(5) 0.002(4) -0.026(4) 0.013(3)
C17 0.067(5) 0.119(7) 0.084(5) -0.021(5) 0.018(4) 0.023(5)
C18 0.106(7) 0.085(6) 0.104(6) -0.038(5) 0.004(5) 0.020(5)
C19 0.052(4) 0.057(4) 0.077(4) -0.018(3) 0.007(3) 0.009(3)
C20 0.049(3) 0.058(3) 0.051(3) -0.005(3) -0.003(3) 0.001(3)
C21 0.043(3) 0.056(4) 0.047(3) 0.000(3) 0.000(3) -0.002(3)
C22 0.057(4) 0.050(3) 0.087(4) -0.015(3) -0.004(3) -0.008(3)
C23 0.047(3) 0.046(3) 0.068(3) 0.003(3) -0.009(3) -0.006(3)
C24 0.055(4) 0.070(4) 0.145(6) -0.007(4) 0.000(4) -0.023(3)
C25 0.032(2) 0.035(2) 0.033(2) -0.003(2) -0.006(2) 0.000(2)
C26 0.029(2) 0.044(3) 0.039(2) -0.002(2) 0.000(2) 0.002(2)
C27 0.037(3) 0.065(3) 0.036(3) -0.001(2) -0.003(2) -0.002(3)
C28 0.048(3) 0.088(5) 0.044(3) -0.001(3) 0.009(3) -0.003(3)
C29 0.032(3) 0.101(5) 0.050(3) -0.003(3) 0.008(3) 0.002(3)
C30 0.028(3) 0.085(4) 0.048(3) 0.001(3) -0.002(2) 0.000(3)
Cl1 0.189(3) 0.178(3) 0.1210(19) 0.0147(19) 0.012(2) -0.001(2)
Cl2 0.171(3) 0.148(3) 0.201(3) 0.014(2) -0.035(2) -0.035(2)
C31 0.159(11) 0.120(9) 0.214(12) 0.052(8) 0.001(9) -0.015(8)

loop_
_atom_type_symbol
_atom_type_description
_atom_type_scat_dispersion_real
_atom_type_scat_dispersion_imag
_atom_type_scat_source
C C 0.0033 0.0016 'International Tables Vol C Tables 4.2.6.8 and 6.1.1.4'
H H 0.0000 0.0000 'International Tables Vol C Tables 4.2.6.8 and 6.1.1.4'
Cl Cl 0.1484 0.1585 'International Tables Vol C Tables 4.2.6.8 and 6.1.1.4'
Dy Dy -0.1892 4.4098 'International Tables Vol C Tables 4.2.6.8 and 6.1.1.4'
F F 0.0171 0.0103 'International Tables Vol C Tables 4.2.6.8 and 6.1.1.4'
N N 0.0061 0.0033 'International Tables Vol C Tables 4.2.6.8 and 6.1.1.4'
O O 0.0106 0.0060 'International Tables Vol C Tables 4.2.6.8 and 6.1.1.4'
S S 0.1246 0.1234 'International Tables Vol C Tables 4.2.6.8 and 6.1.1.4'

loop_
_geom_angle_atom_site_label_1
_geom_angle_atom_site_label_2
_geom_angle_atom_site_label_3
_geom_angle
_geom_angle_site_symmetry_1
_geom_angle_site_symmetry_3
_geom_angle_publ_flag
O1 Dy1 O2 73.81(12) . . ?
O1 Dy1 O3 77.61(12) . . ?
O1 Dy1 O4 108.68(13) . . ?
O1 Dy1 O5 83.83(12) . . ?
O1 Dy1 O6 147.50(12) . . ?
O1 Dy1 N1 77.00(11) . . ?
O1 Dy1 N3 133.43(12) . . ?
O2 Dy1 O3 128.06(13) . . ?
O2 Dy1 O6 79.00(12) . . ?
O2 Dy1 N1 137.47(12) . . ?
O2 Dy1 N3 152.62(13) . . ?
O3 Dy1 N1 73.01(12) . . ?
O3 Dy1 N3 70.42(13) . . ?
O4 Dy1 O2 76.29(12) . . ?
O4 Dy1 O3 73.11(12) . . ?
O4 Dy1 O5 147.46(12) . . ?
O4 Dy1 O6 81.22(13) . . ?
O4 Dy1 N1 143.36(12) . . ?
O4 Dy1 N3 93.60(12) . . ?
O5 Dy1 O2 78.87(13) . . ?
O5 Dy1 O3 139.42(12) . . ?
O5 Dy1 O6 73.64(12) . . ?
O5 Dy1 N1 67.76(11) . . ?
O5 Dy1 N3 99.01(12) . . ?
O6 Dy1 O3 134.30(12) . . ?
O6 Dy1 N1 113.93(12) . . ?
O6 Dy1 N3 74.29(12) . . ?
N3 Dy1 N1 61.97(11) . . ?
C4 S1 C1 91.8(4) . . ?
C4 S1A C1A 91.5(14) . . ?
C9 S2 C12 91.6(6) . . ?
C12 S2A C9A 89(2) . . ?
C17 S3 C20 91.9(3) . . ?
C5 O1 Dy1 135.9(3) . . ?
C7 O2 Dy1 131.5(3) . . ?
C13 O3 Dy1 136.8(3) . . ?
C15 O4 Dy1 133.4(3) . . ?
C21 O5 Dy1 136.6(3) . . ?
C23 O6 Dy1 132.2(4) . . ?
N2 N1 Dy1 121.3(3) 5_666 . ?
N2 N1 C25 118.7(4) 5_666 . ?
C25 N1 Dy1 119.9(3) . . ?
N1 N2 C25 116.8(3) 5_666 . ?
C26 N3 Dy1 123.9(3) . . ?
C30 N3 Dy1 117.5(3) . . ?
C30 N3 C26 117.4(4) . . ?
S1 C1 H1 124.0 . . ?
C2 C1 S1 112.1(7) . . ?
C2 C1 H1 124.0 . . ?
S1A C1A H1A 121.8 . . ?
C2A C1A S1A 116(4) . . ?
C2A C1A H1A 121.8 . . ?
C1 C2 H2 122.4 . . ?
C1 C2 C3 115.1(9) . . ?
C3 C2 H2 122.4 . . ?
C1A C2A H2A 126.2 . . ?
C1A C2A C3A 108(3) . . ?
C3A C2A H2A 126.3 . . ?
C2 C3 H3 126.2 . . ?
C2 C3 C4 107.6(8) . . ?
C4 C3 H3 126.2 . . ?
C2A C3A H3A 125.4 . . ?
C2A C3A C4 109.3(19) . . ?
C4 C3A H3A 125.4 . . ?
C3 C4 S1 113.1(5) . . ?
C3 C4 C5 127.9(6) . . ?
C3A C4 S1A 115.4(19) . . ?
C3A C4 C5 115(2) . . ?
C5 C4 S1 118.8(4) . . ?
C5 C4 S1A 128.1(10) . . ?
O1 C5 C4 117.2(5) . . ?
O1 C5 C6 123.2(5) . . ?
C6 C5 C4 119.6(5) . . ?
C5 C6 H6 118.7 . . ?
C7 C6 C5 122.6(5) . . ?
C7 C6 H6 118.7 . . ?
O2 C7 C6 128.4(5) . . ?
O2 C7 C7A 111(3) . . ?
O2 C7 C8 112.9(6) . . ?
C6 C7 C7A 120(2) . . ?
C6 C7 C8 118.0(7) . . ?
F1A C7A C7 103(5) . . ?
F2A C7A F1A 120(7) . . ?
F2A C7A F3A 114(7) . . ?
F2A C7A C7 102(4) . . ?
F3A C7A F1A 105(5) . . ?
F3A C7A C7 112(5) . . ?
F1 C8 F2 105.8(11) . . ?
F1 C8 C7 116.6(12) . . ?
F2 C8 C7 110.2(9) . . ?
F3 C8 F1 105.4(10) . . ?
F3 C8 F2 104.2(11) . . ?
F3 C8 C7 113.6(10) . . ?
S2 C9 H9 123.8 . . ?
C10 C9 S2 112.4(13) . . ?
C10 C9 H9 123.8 . . ?
S2A C9A H9A 125.4 . . ?
C10A C9A S2A 109(4) . . ?
C10A C9A H9A 125.4 . . ?
C9 C10 H10 125.7 . . ?
C11 C10 C9 108.5(17) . . ?
C11 C10 H10 125.7 . . ?
C9A C10A H10A 121.2 . . ?
C9A C10A C11A 118(5) . . ?
C11A C10A H10A 121.2 . . ?
C10 C11 H11 121.4 . . ?
C12 C11 C10 117.1(16) . . ?
C12 C11 H11 121.4 . . ?
C10A C11A H11A 128.1 . . ?
C10A C11A C12 104(4) . . ?
C12 C11A H11A 128.1 . . ?
C11 C12 S2 109.3(10) . . ?
C11 C12 C13 132.9(11) . . ?
C11A C12 S2A 111(2) . . ?
C13 C12 S2 117.8(5) . . ?
C13 C12 S2A 120.4(9) . . ?
C13 C12 C11A 126(2) . . ?
O3 C13 C12 117.9(5) . . ?
O3 C13 C14 122.6(5) . . ?
C14 C13 C12 119.5(5) . . ?
C13 C14 H14 118.4 . . ?
C15 C14 C13 123.3(5) . . ?
C15 C14 H14 118.4 . . ?
O4 C15 C14 127.6(5) . . ?
O4 C15 C16 114.1(5) . . ?
C14 C15 C16 118.3(5) . . ?
F4 C16 F5 118(3) . . ?
F4 C16 F6 108.4(16) . . ?
F4 C16 C15 109.3(14) . . ?
F4A C16 F6A 101.6(18) . . ?
F4A C16 C15 113.9(17) . . ?
F5 C16 F6 107(2) . . ?
F5 C16 C15 107(2) . . ?
F5A C16 F4A 109.2(16) . . ?
F5A C16 F6A 104.5(12) . . ?
F5A C16 C15 117.7(11) . . ?
F6 C16 C15 106.3(17) . . ?
F6A C16 C15 108.3(9) . . ?
S3 C17 H17 123.7 . . ?
C18 C17 S3 112.6(6) . . ?
C18 C17 H17 123.7 . . ?
C17 C18 H18 122.4 . . ?
C17 C18 C19 115.2(6) . . ?
C19 C18 H18 122.4 . . ?
C18 C19 H19 125.8 . . ?
C18 C19 C20 108.3(6) . . ?
C20 C19 H19 125.8 . . ?
C19 C20 S3 111.9(4) . . ?
C19 C20 C21 129.8(5) . . ?
C21 C20 S3 118.2(4) . . ?
O5 C21 C20 117.6(5) . . ?
O5 C21 C22 122.9(5) . . ?
C22 C21 C20 119.5(5) . . ?
C21 C22 H22 118.3 . . ?
C23 C22 C21 123.3(5) . . ?
C23 C22 H22 118.3 . . ?
O6 C23 C22 129.0(5) . . ?
O6 C23 C24 113.5(6) . . ?
C22 C23 C24 117.5(6) . . ?
F7 C24 F8 103.2(12) . . ?
F7 C24 F9 107.9(19) . . ?
F7 C24 C23 114.6(11) . . ?
F7A C24 C23 105.1(13) . . ?
F8 C24 C23 108.9(10) . . ?
F8A C24 F7A 110.7(18) . . ?
F8A C24 C23 113.4(18) . . ?
F9 C24 F8 108.3(16) . . ?
F9 C24 C23 113.4(17) . . ?
F9A C24 F7A 103.3(14) . . ?
F9A C24 F8A 110.3(17) . . ?
F9A C24 C23 113.5(10) . . ?
N1 C25 N2 124.5(4) . . ?
N1 C25 C26 117.8(4) . . ?
N2 C25 C26 117.8(4) . . ?
N3 C26 C25 115.4(4) . . ?
N3 C26 C27 122.5(4) . . ?
C27 C26 C25 122.1(4) . . ?
C26 C27 H27 120.5 . . ?
C26 C27 C28 119.0(5) . . ?
C28 C27 H27 120.5 . . ?
C27 C28 H28 120.4 . . ?
C29 C28 C27 119.1(5) . . ?
C29 C28 H28 120.4 . . ?
C28 C29 H29 120.6 . . ?
C28 C29 C30 118.7(5) . . ?
C30 C29 H29 120.6 . . ?
N3 C30 C29 123.4(5) . . ?
N3 C30 H30 118.3 . . ?
C29 C30 H30 118.3 . . ?
Cl1 C31 H31A 108.5 . . ?
Cl1 C31 H31B 108.5 . . ?
Cl2 C31 Cl1 115.2(6) . . ?
Cl2 C31 H31A 108.5 . . ?
Cl2 C31 H31B 108.5 . . ?
H31A C31 H31B 107.5 . . ?

loop_
_geom_bond_atom_site_label_1
_geom_bond_atom_site_label_2
_geom_bond_distance
_geom_bond_site_symmetry_2
_geom_bond_publ_flag
Dy1 O1 2.280(3) . ?
Dy1 O2 2.316(3) . ?
Dy1 O3 2.339(3) . ?
Dy1 O4 2.285(3) . ?
Dy1 O5 2.305(3) . ?
Dy1 O6 2.329(3) . ?
Dy1 N1 2.650(3) . ?
Dy1 N3 2.555(4) . ?
S1 C1 1.703(9) . ?
S1 C4 1.682(6) . ?
S1A C1A 1.64(6) . ?
S1A C4 1.59(2) . ?
S2 C9 1.675(16) . ?
S2 C12 1.692(8) . ?
S2A C9A 1.77(8) . ?
S2A C12 1.754(18) . ?
S3 C17 1.684(7) . ?
S3 C20 1.700(6) . ?
F1 C8 1.334(14) . ?
F1A C7A 1.30(7) . ?
F2 C8 1.363(13) . ?
F2A C7A 1.19(7) . ?
F3 C8 1.328(15) . ?
F3A C7A 1.26(7) . ?
F4 C16 1.21(2) . ?
F4A C16 1.31(2) . ?
F5 C16 1.27(4) . ?
F5A C16 1.264(17) . ?
F6 C16 1.41(2) . ?
F6A C16 1.401(17) . ?
F7 C24 1.239(17) . ?
F7A C24 1.39(2) . ?
F8 C24 1.393(16) . ?
F8A C24 1.27(2) . ?
F9 C24 1.30(2) . ?
F9A C24 1.254(17) . ?
O1 C5 1.255(5) . ?
O2 C7 1.251(6) . ?
O3 C13 1.243(6) . ?
O4 C15 1.250(6) . ?
O5 C21 1.248(6) . ?
O6 C23 1.245(6) . ?
N1 N2 1.320(5) 5_666 ?
N1 C25 1.336(5) . ?
N2 C25 1.336(5) . ?
N3 C26 1.347(6) . ?
N3 C30 1.333(6) . ?
C1 H1 0.9300 . ?
C1 C2 1.336(10) . ?
C1A H1A 0.9300 . ?
C1A C2A 1.401(14) . ?
C2 H2 0.9300 . ?
C2 C3 1.424(11) . ?
C2A H2A 0.9300 . ?
C2A C3A 1.41(2) . ?
C3 H3 0.9300 . ?
C3 C4 1.427(11) . ?
C3A H3A 0.9300 . ?
C3A C4 1.439(19) . ?
C4 C5 1.468(7) . ?
C5 C6 1.413(7) . ?
C6 H6 0.9300 . ?
C6 C7 1.377(7) . ?
C7 C7A 1.71(6) . ?
C7 C8 1.481(14) . ?
C9 H9 0.9300 . ?
C9 C10 1.373(17) . ?
C9A H9A 0.9300 . ?
C9A C10A 1.38(7) . ?
C10 H10 0.9300 . ?
C10 C11 1.36(3) . ?
C10A H10A 0.9300 . ?
C10A C11A 1.41(2) . ?
C11 H11 0.9300 . ?
C11 C12 1.329(17) . ?
C11A H11A 0.9300 . ?
C11A C12 1.58(8) . ?
C12 C13 1.466(7) . ?
C13 C14 1.417(7) . ?
C14 H14 0.9300 . ?
C14 C15 1.366(7) . ?
C15 C16 1.541(8) . ?
C17 H17 0.9300 . ?
C17 C18 1.335(10) . ?
C18 H18 0.9300 . ?
C18 C19 1.409(9) . ?
C19 H19 0.9300 . ?
C19 C20 1.431(7) . ?
C20 C21 1.458(7) . ?
C21 C22 1.411(7) . ?
C22 H22 0.9300 . ?
C22 C23 1.366(7) . ?
C23 C24 1.538(8) . ?
C25 C26 1.474(6) . ?
C26 C27 1.375(6) . ?
C27 H27 0.9300 . ?
C27 C28 1.379(7) . ?
C28 H28 0.9300 . ?
C28 C29 1.364(7) . ?
C29 H29 0.9300 . ?
C29 C30 1.377(7) . ?
C30 H30 0.9300 . ?
Cl1 C31 1.737(10) . ?
Cl2 C31 1.659(10) . ?
C31 H31A 0.9700 . ?
C31 H31B 0.9700 . ?

loop_
_geom_torsion_atom_site_label_1
_geom_torsion_atom_site_label_2
_geom_torsion_atom_site_label_3
_geom_torsion_atom_site_label_4
_geom_torsion
_geom_torsion_site_symmetry_1
_geom_torsion_site_symmetry_2
_geom_torsion_site_symmetry_3
_geom_torsion_site_symmetry_4
_geom_torsion_publ_flag
Dy1 O1 C5 C4 -166.0(4) . . . . ?
Dy1 O1 C5 C6 16.1(8) . . . . ?
Dy1 O2 C7 C6 -12.2(10) . . . . ?
Dy1 O2 C7 C7A 156(3) . . . . ?
Dy1 O2 C7 C8 177.5(8) . . . . ?
Dy1 O3 C13 C12 178.8(3) . . . . ?
Dy1 O3 C13 C14 -1.7(8) . . . . ?
Dy1 O4 C15 C14 -22.0(9) . . . . ?
Dy1 O4 C15 C16 158.4(4) . . . . ?
Dy1 O5 C21 C20 165.4(3) . . . . ?
Dy1 O5 C21 C22 -16.1(8) . . . . ?
Dy1 O6 C23 C22 6.1(9) . . . . ?
Dy1 O6 C23 C24 -175.1(5) . . . . ?
Dy1 N1 C25 N2 177.8(3) . . . . ?
Dy1 N1 C25 C26 -1.3(5) . . . . ?
Dy1 N3 C26 C25 -12.5(6) . . . . ?
Dy1 N3 C26 C27 167.9(4) . . . . ?
Dy1 N3 C30 C29 -167.8(5) . . . . ?
S1 C1 C2 C3 -2.5(13) . . . . ?
S1 C4 C5 O1 -1.9(7) . . . . ?
S1 C4 C5 C6 176.2(5) . . . . ?
S1A C1A C2A C3A -3(9) . . . . ?
S1A C4 C5 O1 -157.6(13) . . . . ?
S1A C4 C5 C6 20.4(15) . . . . ?
S2 C9 C10 C11 -11(3) . . . . ?
S2 C12 C13 O3 -0.6(7) . . . . ?
S2 C12 C13 C14 179.8(5) . . . . ?
S2A C9A C10A C11A 30(10) . . . . ?
S2A C12 C13 O3 177.6(13) . . . . ?
S2A C12 C13 C14 -2.0(14) . . . . ?
S3 C17 C18 C19 -1.1(10) . . . . ?
S3 C20 C21 O5 -2.3(7) . . . . ?
S3 C20 C21 C22 179.1(4) . . . . ?
O1 C5 C6 C7 4.7(9) . . . . ?
O2 C7 C7A F1A -166(4) . . . . ?
O2 C7 C7A F2A 70(5) . . . . ?
O2 C7 C7A F3A -53(5) . . . . ?
O2 C7 C8 F1 -169.1(10) . . . . ?
O2 C7 C8 F2 -48.6(13) . . . . ?
O2 C7 C8 F3 67.9(11) . . . . ?
O3 C13 C14 C15 7.7(9) . . . . ?
O4 C15 C16 F4 -90(4) . . . . ?
O4 C15 C16 F4A 57.3(19) . . . . ?
O4 C15 C16 F5 39(3) . . . . ?
O4 C15 C16 F5A -173(2) . . . . ?
O4 C15 C16 F6 153(2) . . . . ?
O4 C15 C16 F6A -54.9(15) . . . . ?
O5 C21 C22 C23 0.6(9) . . . . ?
O6 C23 C24 F7 62(2) . . . . ?
O6 C23 C24 F7A 104(2) . . . . ?
O6 C23 C24 F8 -53.2(19) . . . . ?
O6 C23 C24 F8A -135(2) . . . . ?
O6 C23 C24 F9 -174(2) . . . . ?
O6 C23 C24 F9A -8(3) . . . . ?
N1 N2 C25 N1 0.4(7) 5_666 . . . ?
N1 N2 C25 C26 179.4(4) 5_666 . . . ?
N1 C25 C26 N3 8.6(6) . . . . ?
N1 C25 C26 C27 -171.8(4) . . . . ?
N2 N1 C25 N2 -0.4(7) 5_666 . . . ?
N2 N1 C25 C26 -179.5(4) 5_666 . . . ?
N2 C25 C26 N3 -170.6(4) . . . . ?
N2 C25 C26 C27 9.0(7) . . . . ?
N3 C26 C27 C28 -0.9(8) . . . . ?
C1 S1 C4 C3 4.2(8) . . . . ?
C1 S1 C4 C5 179.2(6) . . . . ?
C1 C2 C3 C4 5.4(14) . . . . ?
C1A S1A C4 C3A 0(6) . . . . ?
C1A S1A C4 C5 165(2) . . . . ?
C1A C2A C3A C4 2(10) . . . . ?
C2 C3 C4 S1 -6.1(11) . . . . ?
C2 C3 C4 C5 179.5(7) . . . . ?
C2A C3A C4 S1A -1(10) . . . . ?
C2A C3A C4 C5 -169(6) . . . . ?
C3 C4 C5 O1 172.3(8) . . . . ?
C3 C4 C5 C6 -9.7(11) . . . . ?
C3A C4 C5 O1 8(5) . . . . ?
C3A C4 C5 C6 -174(5) . . . . ?
C4 S1 C1 C2 -1.0(9) . . . . ?
C4 S1A C1A C2A 2(5) . . . . ?
C4 C5 C6 C7 -173.2(6) . . . . ?
C5 C6 C7 O2 -6.0(11) . . . . ?
C5 C6 C7 C7A -173(4) . . . . ?
C5 C6 C7 C8 163.9(10) . . . . ?
C6 C7 C7A F1A 3(6) . . . . ?
C6 C7 C7A F2A -121(5) . . . . ?
C6 C7 C7A F3A 116(5) . . . . ?
C6 C7 C8 F1 19.5(14) . . . . ?
C6 C7 C8 F2 140.0(10) . . . . ?
C6 C7 C8 F3 -103.5(11) . . . . ?
C9 S2 C12 C11 -3.9(13) . . . . ?
C9 S2 C12 C13 176.7(7) . . . . ?
C9 C10 C11 C12 9(4) . . . . ?
C9A S2A C12 C11A 22(5) . . . . ?
C9A S2A C12 C13 -173(4) . . . . ?
C9A C10A C11A C12 -13(8) . . . . ?
C10 C11 C12 S2 -2(3) . . . . ?
C10 C11 C12 C13 177.2(18) . . . . ?
C10A C11A C12 S2A -10(5) . . . . ?
C10A C11A C12 C13 -174(3) . . . . ?
C11 C12 C13 O3 -179.8(15) . . . . ?
C11 C12 C13 C14 0.7(17) . . . . ?
C11A C12 C13 O3 -20(3) . . . . ?
C11A C12 C13 C14 161(3) . . . . ?
C12 S2 C9 C10 9(2) . . . . ?
C12 S2A C9A C10A -29(7) . . . . ?
C12 C13 C14 C15 -172.8(5) . . . . ?
C13 C14 C15 O4 4.0(10) . . . . ?
C13 C14 C15 C16 -176.5(6) . . . . ?
C14 C15 C16 F4 90(4) . . . . ?
C14 C15 C16 F4A -122.3(18) . . . . ?
C14 C15 C16 F5 -140(3) . . . . ?
C14 C15 C16 F5A 7(2) . . . . ?
C14 C15 C16 F6 -26(2) . . . . ?
C14 C15 C16 F6A 125.5(14) . . . . ?
C17 S3 C20 C19 -0.3(5) . . . . ?
C17 S3 C20 C21 -177.9(5) . . . . ?
C17 C18 C19 C20 0.9(9) . . . . ?
C18 C19 C20 S3 -0.2(6) . . . . ?
C18 C19 C20 C21 177.0(6) . . . . ?
C19 C20 C21 O5 -179.3(5) . . . . ?
C19 C20 C21 C22 2.1(9) . . . . ?
C20 S3 C17 C18 0.8(7) . . . . ?
C20 C21 C22 C23 179.1(5) . . . . ?
C21 C22 C23 O6 3.9(10) . . . . ?
C21 C22 C23 C24 -174.9(6) . . . . ?
C22 C23 C24 F7 -119(2) . . . . ?
C22 C23 C24 F7A -77(2) . . . . ?
C22 C23 C24 F8 125.7(18) . . . . ?
C22 C23 C24 F8A 44(2) . . . . ?
C22 C23 C24 F9 5(3) . . . . ?
C22 C23 C24 F9A 171(3) . . . . ?
C25 C26 C27 C28 179.6(5) . . . . ?
C26 N3 C30 C29 -0.1(8) . . . . ?
C26 C27 C28 C29 -0.3(8) . . . . ?
C27 C28 C29 C30 1.3(9) . . . . ?
C28 C29 C30 N3 -1.1(10) . . . . ?
C30 N3 C26 C25 -179.3(4) . . . . ?
C30 N3 C26 C27 1.1(7) . . . . ?
